data_4107279
loop_
_publ_author_name
'Dayna L. Turner'
'Thomas P. Vaid'
'Peter W. Stephens'
'Kevin H. Stone'
'Antonio G. DiPasquale'
'Arnold L. Rheingold'

_publ_contact_author_address
;
Department of Chemistry and Center for Materials Innovation,
Washington University, St. Louis, Missouri 63130
;
_publ_contact_author_email vaid@wustl.edu
_publ_contact_author_name 'Thomas P. Vaid'
_publ_section_title
;
 Semiconducting Lead-Sulfur-Organic Network Solids
;
_journal_name_full 'Journal of the American Chemical Society'
_journal_page_first 14
_journal_page_last 15
_journal_paper_doi 10.1021/ja0770983
_journal_volume 130
_journal_year 2008
_chemical_formula_moiety 'Pb2 S4 C8 N2 H2'
_chemical_formula_structural Pb2(S2C6H2S2)(en)
_chemical_formula_sum 'C4 H5 N Pb S2'
_chemical_formula_weight 668.796
_space_group_crystal_system triclinic
_space_group_IT_number 2
_space_group_name_Hall '-P 1'
_space_group_name_H-M_alt 'P -1'
_symmetry_space_group_name_Hall '-P 1'
_symmetry_space_group_name_H-M 'P -1'
_cell_angle_alpha 85.89206
_cell_angle_beta 66.55846
_cell_angle_gamma 67.59217
_cell_formula_units_Z 2
_cell_length_a 6.938088
_cell_length_b 7.145047
_cell_length_c 7.891146
_cell_volume 330.323
_computing_cell_refinement 'TOPAS Academic'
_computing_data_collection EPICS
_computing_structure_refinement 'TOPAS Academic'
_computing_structure_solution 'TOPAS Academic'
_diffrn_detector 'NaI scintillation counter'
_diffrn_measurement_device_type 'Huber diffractometer'
_diffrn_radiation_monochromator 'double Si(111)'
_diffrn_radiation_wavelength 0.6967
_diffrn_source synchrotron
_exptl_absorpt_correction_type none
_pd_block_diffractogram_id Pb2(S2C6H2S2)(en)-profile
_pd_instr_location
; 
X16C, National Synchrotron Light Source, Brookhaven National Laboratory
;
_pd_meas_2theta_range_inc 0.005
_pd_meas_2theta_range_max 41
_pd_meas_2theta_range_min 1
_pd_meas_number_of_points 8000
_pd_meas_scan_method step
_pd_proc_2theta_range_inc 0.005
_pd_proc_2theta_range_max 41
_pd_proc_2theta_range_min 1
_pd_proc_ls_background_function
;
Chebyshev polynomial with 10 coeffecients
;
_pd_proc_ls_pref_orient_corr
; 
To account for the possibility of preferred orientation of the sample, 
a separate data set was taken in a capillary with roughly a 4:1 ratio 
of Al2O3 to sample by volume.  A refinement was carried out in TOPAS 
Academic using both this and the flat plate data sets simultaneously.  
The preferred orientation was modelled according to March (1932) using 
the Preferred_Orientation(@, 0.89877`,, 1 1 1) macro in TOPAS Academic.
The preferred orientation was found to be in the (111) direction with 
a March parameter of 0.89877.  
;
_pd_proc_ls_profile_function
;
Simple_Axial_Model(7.28762) function with Rp=9999,Rs=300 in TOPAS-Academic
;
_pd_proc_wavelength 0.6967
_pd_spec_mounting
;
flat plate
;
_pd_spec_mount_mode reflection
_pd_spec_shape flat_sheet
_pd_spec_size_axial 8
_pd_spec_size_equat 27
_pd_spec_size_thick 0.5
_refine_ls_goodness_of_fit_all 1.347
_refine_ls_number_parameters 58
_refine_ls_weighting_details 1/(sigma*sigma)
_refine_ls_weighting_scheme sigma
_cod_data_source_file ja0770983-file005.cif
_cod_data_source_block Pb2S4C8N2H2
_cod_original_cell_volume 330.3227
_cod_original_formula_sum 'Pb S2 C4 N H5'
_cod_database_code 4107279
_cod_database_fobs_code 4107279

loop_
_symmetry_equiv_pos_as_xyz
'-x, -y, -z'
'x, y, z'

loop_
_atom_site_label
_atom_site_type_symbol
_atom_site_symmetry_multiplicity
_atom_site_fract_x
_atom_site_fract_y
_atom_site_fract_z
_atom_site_occupancy
_atom_site_B_iso_or_equiv
Pb1 Pb 2 2.302535 -2.953475 -19.65324 1 0.8613958
S1 S 2 -0.2316663 -0.2088174 0.3413686 1 0.8613958
S2 S 2 -0.1803035 0.1957249 0.4053059 1 0.8613958
C1 C 2 -0.1049087 -0.09456174 0.1545868 1 0.8613958
C2 C 2 -0.08164938 0.08863288 0.1835404 1 0.8613958
C3 C 2 0.02325934 0.1831946 0.0289536 1 0.8613958
C4 C 2 0.4584822 0.415469 0.03061807 1 0.8613958
N1 N 2 0.3466771 0.4314337 0.2480671 1 0.8613958
H1 H 2 0.03960525 0.3119378 0.04930125 1 0.8613958
H2 H 2 0.4576634 0.4329294 0.2983064 1 0.8613958
H3 H 2 0.2245016 0.5698967 0.2962646 1 0.8613958
H4 H 2 0.5806577 0.277006 -0.01757945 1 0.8613958
H5 H 2 0.3472586 0.4435613 -0.02780249 1 0.8613958
